data_7004184
loop_
_publ_author_name
'Ilkun, Olesya T.'
'Archibald, Stephen J.'
'Barnes, Charles L.'
'Gerasimchuk, Nikolay'
'Biagioni, Richard'
'Silchenko, Svitlana'
'Gerasimchuk, Olga A.'
'Nemykin, Victor N.'

_publ_section_title
;
 Benz(2-heteroaryl)cyanoximes and their Tl(i) complexes: new room
 temperature blue emitters
;
_journal_issue 42
_journal_name_full 'Dalton Transactions'
_journal_page_first 5715
_journal_page_last 5729
_journal_paper_doi 10.1039/b803846e
_journal_year 2008
_chemical_formula_moiety 'C9 H6 N3 O2, C9 H4 N3 O2'
_chemical_formula_sum 'C18 H10 N6 O4'
_chemical_formula_weight 374.32
_chemical_name_common alfa-Oximino(2-benzoxazolyl)-acetonitrile
_chemical_name_systematic
;
alfa-Oximino(2-benzoxazolyl)-acetonitrile
;
_chemical_temperature_decomposition_gt 195
_space_group_IT_number 14
_symmetry_cell_setting monoclinic
_symmetry_Int_Tables_number 14
_symmetry_space_group_name_Hall '-P 2ybc'
_symmetry_space_group_name_H-M 'P 1 21/c 1'
_atom_sites_solution_hydrogens noref
_atom_sites_solution_primary direct
_atom_sites_solution_secondary difmap
_audit_creation_method SHELXL-97
_cell_angle_alpha 90.00
_cell_angle_beta 101.404(2)
_cell_angle_gamma 90.00
_cell_formula_units_Z 4
_cell_length_a 14.1723(19)
_cell_length_b 7.1591(10)
_cell_length_c 17.461(2)
_cell_measurement_reflns_used 149
_cell_measurement_temperature 173(2)
_cell_measurement_theta_max 27.3
_cell_measurement_theta_min 1.5
_cell_volume 1736.6(4)
_computing_cell_refinement 'SAINT (Bruker, 1998)'
_computing_data_collection 'SMART (Bruker, 1998)'
_computing_data_reduction 'SAINT (Bruker, 1998)'
_computing_molecular_graphics 'ORTEP-III (Burnett & Johnson, 1996)'
_computing_publication_material 'CIFTAB (Sheldrick, 1997)'
_computing_structure_refinement 'SHELXL-97 (Sheldrick, 1997)'
_computing_structure_solution 'SHELXS-97 (Sheldrick, 1990)'
_diffrn_ambient_temperature 173(2)
_diffrn_measured_fraction_theta_full 0.993
_diffrn_measured_fraction_theta_max 0.993
_diffrn_measurement_device_type 'Bruker APEX2 CCD area detector'
_diffrn_measurement_method 'omega scans'
_diffrn_radiation_monochromator graphite
_diffrn_radiation_source 'fine-focus sealed tube'
_diffrn_radiation_type MoK\a
_diffrn_radiation_wavelength 0.71073
_diffrn_reflns_av_R_equivalents 0.0846
_diffrn_reflns_av_sigmaI/netI 0.1261
_diffrn_reflns_limit_h_max 14
_diffrn_reflns_limit_h_min -18
_diffrn_reflns_limit_k_max 9
_diffrn_reflns_limit_k_min -9
_diffrn_reflns_limit_l_max 22
_diffrn_reflns_limit_l_min -22
_diffrn_reflns_number 11651
_diffrn_reflns_theta_full 27.13
_diffrn_reflns_theta_max 27.13
_diffrn_reflns_theta_min 1.47
_diffrn_standards_decay_% 0.0
_exptl_absorpt_coefficient_mu 0.106
_exptl_absorpt_correction_T_max 0.9947
_exptl_absorpt_correction_T_min 0.9048
_exptl_absorpt_correction_type multi-scan
_exptl_absorpt_process_details 'SADABS (Bruker AXS, 2005)'
_exptl_crystal_colour brown-orange
_exptl_crystal_density_diffrn 1.432
_exptl_crystal_density_method 'not measured'
_exptl_crystal_description plate
_exptl_crystal_F_000 768
_exptl_crystal_size_max 0.50
_exptl_crystal_size_mid 0.30
_exptl_crystal_size_min 0.05
_refine_diff_density_max 0.798
_refine_diff_density_min -0.543
_refine_diff_density_rms 0.078
_refine_ls_extinction_coef 0.0018(13)
_refine_ls_extinction_expression Fc^*^=kFc[1+0.001xFc^2^\l^3^/sin(2\q)]^-1/4^
_refine_ls_extinction_method SHELXL
_refine_ls_goodness_of_fit_ref 1.028
_refine_ls_hydrogen_treatment noref
_refine_ls_matrix_type full
_refine_ls_number_parameters 254
_refine_ls_number_reflns 3815
_refine_ls_number_restraints 0
_refine_ls_restrained_S_all 1.028
_refine_ls_R_factor_all 0.2129
_refine_ls_R_factor_gt 0.0708
_refine_ls_shift/su_max 0.000
_refine_ls_shift/su_mean 0.000
_refine_ls_structure_factor_coef Fsqd
_refine_ls_weighting_details 'calc w=1/[\s^2^(Fo^2^)+(0.0917P)^2^+1.7467P] where P=(Fo^2^+2Fc^2^)/3'
_refine_ls_weighting_scheme calc
_refine_ls_wR_factor_gt 0.1707
_refine_ls_wR_factor_ref 0.2407
_reflns_number_gt 1506
_reflns_number_total 3815
_reflns_threshold_expression >2sigma(I)
_cod_data_source_file b803846e.txt
_cod_data_source_block HBOCO_ion_pair-final
_cod_depositor_comments
;
The following automatic conversions were performed:
'_symmetry_cell_setting' value 'Monoclinic' changed to 'monoclinic'
according to '/home/saulius/struct/CIF-dictionaries/cif_core.dic'
dictionary named 'cif_core.dic' version 2.4.1 from 2010-06-29.

Automatic conversion script
Id: cif_fix_enum 1527 2010-12-29 10:47:43Z saulius 

The following automatic conversions were performed:

'_chemical_melting_point' tag was changed to
'_chemical_temperature_decomposition_gt' since the value was
specified 'more than' ('>') a certain temperature. The value '> 195
decomposes' was changed to '195' - it should be numeric and without a
unit designator.

Automatic conversion script
Id: cif_fix_values 1646 2011-03-28 12:23:43Z adriana 
;
_cod_original_cell_volume 1736.7(4)
_cod_original_sg_symbol_H-M P21/c
_cod_database_code 7004184

loop_
_symmetry_equiv_pos_as_xyz
'x, y, z'
'-x, y+1/2, -z+1/2'
'-x, -y, -z'
'x, -y-1/2, z-1/2'

loop_
_atom_site_label
_atom_site_type_symbol
_atom_site_fract_x
_atom_site_fract_y
_atom_site_fract_z
_atom_site_U_iso_or_equiv
_atom_site_adp_type
_atom_site_occupancy
_atom_site_symmetry_multiplicity
_atom_site_calc_flag
_atom_site_refinement_flags
_atom_site_disorder_assembly
_atom_site_disorder_group
C1A C 0.6807(3) 0.5219(6) 0.8850(2) 0.0382(11) Uani 1 1 d . . .
C2A C 0.6825(4) 0.4567(6) 1.0062(3) 0.0427(12) Uani 1 1 d . . .
C3A C 0.6588(4) 0.4309(7) 1.0786(3) 0.0547(14) Uani 1 1 d . . .
H3A H 0.5969 0.4580 1.0890 0.066 Uiso 1 1 calc R . .
C4A C 0.7334(5) 0.3621(8) 1.1341(3) 0.0609(15) Uani 1 1 d . . .
H4A H 0.7223 0.3396 1.1851 0.073 Uiso 1 1 calc R . .
C5A C 0.8237(4) 0.3240(7) 1.1193(3) 0.0604(16) Uani 1 1 d . . .
H5A H 0.8721 0.2771 1.1603 0.072 Uiso 1 1 calc R . .
C6A C 0.8458(4) 0.3524(7) 1.0460(3) 0.0527(14) Uani 1 1 d . . .
H6A H 0.9079 0.3274 1.0358 0.063 Uiso 1 1 calc R . .
C7A C 0.7713(4) 0.4195(6) 0.9890(3) 0.0411(12) Uani 1 1 d . . .
C8A C 0.6399(4) 0.5922(6) 0.8092(3) 0.0413(12) Uani 1 1 d . . .
C9A C 0.5448(4) 0.6653(7) 0.7926(3) 0.0453(13) Uani 1 1 d . . .
C1B C 0.8754(3) 0.6796(6) 0.5853(2) 0.0364(11) Uani 1 1 d . . .
C2B C 0.8018(3) 0.5821(6) 0.4709(3) 0.0376(11) Uani 1 1 d . . .
C3B C 0.7774(4) 0.5294(6) 0.3942(3) 0.0432(12) Uani 1 1 d . . .
H3B H 0.8218 0.5338 0.3599 0.052 Uiso 1 1 calc R . .
C4B C 0.6840(4) 0.4697(7) 0.3701(3) 0.0478(13) Uani 1 1 d . . .
H4B H 0.6630 0.4310 0.3175 0.057 Uiso 1 1 calc R . .
C5B C 0.6198(4) 0.4643(7) 0.4203(3) 0.0541(14) Uani 1 1 d . . .
H5B H 0.5561 0.4213 0.4011 0.065 Uiso 1 1 calc R . .
C6B C 0.6451(4) 0.5194(7) 0.4974(3) 0.0498(13) Uani 1 1 d . . .
H6B H 0.6005 0.5167 0.5315 0.060 Uiso 1 1 calc R . .
C7B C 0.7399(3) 0.5791(6) 0.5225(2) 0.0365(11) Uani 1 1 d . . .
C8B C 0.9539(3) 0.7557(6) 0.6416(3) 0.0382(11) Uani 1 1 d . . .
C9B C 0.9417(3) 0.7918(7) 0.7196(3) 0.0436(12) Uani 1 1 d . . .
N1A N 0.7679(3) 0.4637(5) 0.9102(2) 0.0398(10) Uani 1 1 d . . .
N2A N 0.7083(4) 0.5873(6) 0.7579(2) 0.0804(19) Uani 1 1 d . . .
N3A N 0.4681(4) 0.7252(7) 0.7804(2) 0.0639(13) Uani 1 1 d . . .
N1B N 0.7898(3) 0.6423(5) 0.5953(2) 0.0411(10) Uani 1 1 d . . .
H1B H 0.7674 0.6539 0.6385 0.049 Uiso 1 1 calc R . .
N2B N 1.0329(3) 0.7982(5) 0.6190(2) 0.0415(10) Uani 1 1 d . . .
N3B N 0.9344(3) 0.8268(7) 0.7817(3) 0.0649(13) Uani 1 1 d . . .
O1A O 0.6228(2) 0.5234(4) 0.93826(17) 0.0434(8) Uani 1 1 d . . .
O2A O 0.6622(3) 0.6617(6) 0.6949(3) 0.0807(13) Uani 1 1 d . . .
O1B O 0.8904(2) 0.6478(4) 0.51164(16) 0.0394(8) Uani 1 1 d . . .
O2B O 1.0995(2) 0.8712(5) 0.67757(18) 0.0493(9) Uani 1 1 d . . .
H2B H 1.1495 0.8972 0.6608 0.074 Uiso 1 1 calc R . .

loop_
_atom_site_aniso_label
_atom_site_aniso_U_11
_atom_site_aniso_U_22
_atom_site_aniso_U_33
_atom_site_aniso_U_23
_atom_site_aniso_U_13
_atom_site_aniso_U_12
C1A 0.051(3) 0.028(3) 0.039(3) -0.003(2) 0.017(2) -0.004(2)
C2A 0.056(3) 0.031(3) 0.040(3) -0.001(2) 0.007(2) -0.002(2)
C3A 0.070(4) 0.053(4) 0.046(3) -0.007(3) 0.021(3) 0.001(3)
C4A 0.077(4) 0.054(4) 0.050(3) -0.006(3) 0.010(3) -0.001(3)
C5A 0.081(4) 0.038(3) 0.052(3) -0.003(3) -0.012(3) -0.003(3)
C6A 0.060(3) 0.034(3) 0.059(3) -0.006(2) -0.002(3) -0.003(3)
C7A 0.052(3) 0.025(3) 0.047(3) -0.006(2) 0.012(2) -0.007(2)
C8A 0.055(3) 0.037(3) 0.037(3) -0.002(2) 0.019(2) -0.009(2)
C9A 0.057(4) 0.039(3) 0.038(3) 0.002(2) 0.004(2) -0.009(3)
C1B 0.044(3) 0.032(3) 0.036(3) 0.001(2) 0.015(2) 0.001(2)
C2B 0.040(3) 0.024(2) 0.047(3) 0.004(2) 0.005(2) 0.001(2)
C3B 0.054(3) 0.034(3) 0.040(3) 0.003(2) 0.007(2) 0.004(2)
C4B 0.056(3) 0.035(3) 0.048(3) 0.004(2) -0.001(3) 0.006(3)
C5B 0.052(3) 0.040(3) 0.065(4) 0.001(3) 0.000(3) 0.003(3)
C6B 0.045(3) 0.039(3) 0.068(3) 0.000(3) 0.015(3) -0.001(3)
C7B 0.041(3) 0.028(3) 0.040(3) 0.004(2) 0.007(2) 0.004(2)
C8B 0.040(3) 0.034(3) 0.043(3) 0.005(2) 0.013(2) 0.002(2)
C9B 0.048(3) 0.044(3) 0.041(3) 0.000(2) 0.014(2) 0.000(2)
N1A 0.042(2) 0.030(2) 0.049(2) -0.0029(18) 0.0130(18) -0.0054(19)
N2A 0.158(5) 0.026(2) 0.037(2) 0.011(2) -0.028(3) -0.029(3)
N3A 0.065(3) 0.056(3) 0.062(3) 0.003(2) -0.008(2) 0.000(3)
N1B 0.050(3) 0.037(2) 0.040(2) -0.0004(18) 0.0187(19) 0.000(2)
N2B 0.046(3) 0.033(2) 0.044(2) -0.0003(18) 0.0039(19) -0.0021(19)
N3B 0.074(3) 0.071(4) 0.055(3) -0.007(2) 0.025(2) -0.002(3)
O1A 0.048(2) 0.040(2) 0.0449(18) -0.0023(15) 0.0165(16) -0.0017(16)
O2A 0.066(3) 0.067(3) 0.101(3) -0.014(3) -0.003(2) 0.003(2)
O1B 0.044(2) 0.0368(19) 0.0392(18) 0.0026(14) 0.0118(14) 0.0015(15)
O2B 0.042(2) 0.053(2) 0.053(2) -0.0040(17) 0.0092(16) -0.0070(17)

loop_
_atom_type_symbol
_atom_type_description
_atom_type_scat_dispersion_real
_atom_type_scat_dispersion_imag
_atom_type_scat_source
C C 0.0033 0.0016 'International Tables Vol C Tables 4.2.6.8 and 6.1.1.4'
H H 0.0000 0.0000 'International Tables Vol C Tables 4.2.6.8 and 6.1.1.4'
N N 0.0061 0.0033 'International Tables Vol C Tables 4.2.6.8 and 6.1.1.4'
O O 0.0106 0.0060 'International Tables Vol C Tables 4.2.6.8 and 6.1.1.4'

loop_
_geom_angle_atom_site_label_1
_geom_angle_atom_site_label_2
_geom_angle_atom_site_label_3
_geom_angle
_geom_angle_site_symmetry_1
_geom_angle_site_symmetry_3
_geom_angle_publ_flag
N1A C1A O1A 115.9(4) . . ?
N1A C1A C8A 127.7(4) . . ?
O1A C1A C8A 116.3(4) . . ?
C7A C2A C3A 124.9(5) . . ?
C7A C2A O1A 107.9(4) . . ?
C3A C2A O1A 127.2(5) . . ?
C4A C3A C2A 113.5(5) . . ?
C4A C3A H3A 123.2 . . ?
C2A C3A H3A 123.2 . . ?
C3A C4A C5A 123.4(5) . . ?
C3A C4A H4A 118.3 . . ?
C5A C4A H4A 118.3 . . ?
C4A C5A C6A 121.9(5) . . ?
C4A C5A H5A 119.0 . . ?
C6A C5A H5A 119.0 . . ?
C7A C6A C5A 115.7(5) . . ?
C7A C6A H6A 122.1 . . ?
C5A C6A H6A 122.1 . . ?
C2A C7A C6A 120.6(5) . . ?
C2A C7A N1A 108.3(4) . . ?
C6A C7A N1A 131.0(5) . . ?
C9A C8A C1A 120.8(4) . . ?
C9A C8A N2A 127.6(4) . . ?
C1A C8A N2A 111.5(4) . . ?
N3A C9A C8A 179.0(5) . . ?
N1B C1B O1B 114.8(4) . . ?
N1B C1B C8B 127.4(4) . . ?
O1B C1B C8B 117.7(4) . . ?
C3B C2B C7B 124.5(4) . . ?
C3B C2B O1B 128.3(4) . . ?
C7B C2B O1B 107.2(4) . . ?
C2B C3B C4B 115.2(4) . . ?
C2B C3B H3B 122.4 . . ?
C4B C3B H3B 122.4 . . ?
C3B C4B C5B 122.0(5) . . ?
C3B C4B H4B 119.0 . . ?
C5B C4B H4B 119.0 . . ?
C6B C5B C4B 122.2(5) . . ?
C6B C5B H5B 118.9 . . ?
C4B C5B H5B 118.9 . . ?
C5B C6B C7B 116.2(5) . . ?
C5B C6B H6B 121.9 . . ?
C7B C6B H6B 121.9 . . ?
C2B C7B C6B 119.9(4) . . ?
C2B C7B N1B 108.4(4) . . ?
C6B C7B N1B 131.7(4) . . ?
N2B C8B C9B 121.5(4) . . ?
N2B C8B C1B 118.6(4) . . ?
C9B C8B C1B 119.8(4) . . ?
N3B C9B C8B 177.1(5) . . ?
C1A N1A C7A 104.5(4) . . ?
O2A N2A C8A 103.3(5) . . ?
C1B N1B C7B 105.3(4) . . ?
C1B N1B H1B 127.3 . . ?
C7B N1B H1B 127.3 . . ?
C8B N2B O2B 112.2(4) . . ?
C1A O1A C2A 103.4(3) . . ?
C1B O1B C2B 104.2(3) . . ?
N2B O2B H2B 109.5 . . ?

loop_
_geom_bond_atom_site_label_1
_geom_bond_atom_site_label_2
_geom_bond_distance
_geom_bond_site_symmetry_2
_geom_bond_publ_flag
C1A N1A 1.296(6) . ?
C1A O1A 1.356(5) . ?
C1A C8A 1.428(6) . ?
C2A C7A 1.377(6) . ?
C2A C3A 1.383(6) . ?
C2A O1A 1.399(5) . ?
C3A C4A 1.377(7) . ?
C3A H3A 0.9500 . ?
C4A C5A 1.382(8) . ?
C4A H4A 0.9500 . ?
C5A C6A 1.390(7) . ?
C5A H5A 0.9500 . ?
C6A C7A 1.386(7) . ?
C6A H6A 0.9500 . ?
C7A N1A 1.404(6) . ?
C8A C9A 1.422(7) . ?
C8A N2A 1.444(7) . ?
C9A N3A 1.149(6) . ?
C1B N1B 1.287(5) . ?
C1B O1B 1.363(5) . ?
C1B C8B 1.439(6) . ?
C2B C3B 1.368(6) . ?
C2B C7B 1.376(6) . ?
C2B O1B 1.397(5) . ?
C3B C4B 1.375(7) . ?
C3B H3B 0.9500 . ?
C4B C5B 1.384(7) . ?
C4B H4B 0.9500 . ?
C5B C6B 1.381(7) . ?
C5B H5B 0.9500 . ?
C6B C7B 1.395(6) . ?
C6B H6B 0.9500 . ?
C7B N1B 1.402(5) . ?
C8B N2B 1.294(6) . ?
C8B C9B 1.430(6) . ?
C9B N3B 1.137(5) . ?
N2A O2A 1.280(5) . ?
N1B H1B 0.8800 . ?
N2B O2B 1.352(4) . ?
O2B H2B 0.8400 . ?

loop_
_geom_torsion_atom_site_label_1
_geom_torsion_atom_site_label_2
_geom_torsion_atom_site_label_3
_geom_torsion_atom_site_label_4
_geom_torsion
_geom_torsion_site_symmetry_1
_geom_torsion_site_symmetry_2
_geom_torsion_site_symmetry_3
_geom_torsion_site_symmetry_4
_geom_torsion_publ_flag
C7A C2A C3A C4A -0.2(7) . . . . ?
O1A C2A C3A C4A 179.7(5) . . . . ?
C2A C3A C4A C5A 0.6(8) . . . . ?
C3A C4A C5A C6A -0.2(8) . . . . ?
C4A C5A C6A C7A -0.5(7) . . . . ?
C3A C2A C7A C6A -0.6(7) . . . . ?
O1A C2A C7A C6A 179.5(4) . . . . ?
C3A C2A C7A N1A -179.8(4) . . . . ?
O1A C2A C7A N1A 0.4(5) . . . . ?
C5A C6A C7A C2A 0.9(7) . . . . ?
C5A C6A C7A N1A 179.9(4) . . . . ?
N1A C1A C8A C9A -174.7(5) . . . . ?
O1A C1A C8A C9A 2.2(6) . . . . ?
N1A C1A C8A N2A 2.0(7) . . . . ?
O1A C1A C8A N2A 178.9(4) . . . . ?
C7B C2B C3B C4B -0.4(7) . . . . ?
O1B C2B C3B C4B 179.9(4) . . . . ?
C2B C3B C4B C5B 0.2(7) . . . . ?
C3B C4B C5B C6B 0.4(8) . . . . ?
C4B C5B C6B C7B -0.7(7) . . . . ?
C3B C2B C7B C6B 0.0(7) . . . . ?
O1B C2B C7B C6B 179.8(4) . . . . ?
C3B C2B C7B N1B -180.0(4) . . . . ?
O1B C2B C7B N1B -0.2(5) . . . . ?
C5B C6B C7B C2B 0.5(7) . . . . ?
C5B C6B C7B N1B -179.5(4) . . . . ?
N1B C1B C8B N2B -174.4(4) . . . . ?
O1B C1B C8B N2B 3.1(6) . . . . ?
N1B C1B C8B C9B 2.3(7) . . . . ?
O1B C1B C8B C9B 179.9(4) . . . . ?
O1A C1A N1A C7A 0.2(5) . . . . ?
C8A C1A N1A C7A 177.1(4) . . . . ?
C2A C7A N1A C1A -0.3(5) . . . . ?
C6A C7A N1A C1A -179.4(5) . . . . ?
C9A C8A N2A O2A -0.8(6) . . . . ?
C1A C8A N2A O2A -177.2(4) . . . . ?
O1B C1B N1B C7B -0.1(5) . . . . ?
C8B C1B N1B C7B 177.5(4) . . . . ?
C2B C7B N1B C1B 0.2(5) . . . . ?
C6B C7B N1B C1B -179.8(5) . . . . ?
C9B C8B N2B O2B 2.2(6) . . . . ?
C1B C8B N2B O2B 178.9(4) . . . . ?
N1A C1A O1A C2A 0.0(5) . . . . ?
C8A C1A O1A C2A -177.3(4) . . . . ?
C7A C2A O1A C1A -0.2(5) . . . . ?
C3A C2A O1A C1A 179.9(5) . . . . ?
N1B C1B O1B C2B 0.0(5) . . . . ?
C8B C1B O1B C2B -177.8(4) . . . . ?
C3B C2B O1B C1B 179.9(4) . . . . ?
C7B C2B O1B C1B 0.1(4) . . . . ?

loop_
_cod_related_entry_id
_cod_related_entry_database
_cod_related_entry_code
1 ChemSpider 30652671
